data_7716894
loop_
_publ_author_name
'Du, Peiling'
'Sachurilatu, ?'
'Jiang, Wenya'
'Wei, Jianyu'
'Li, Simin'
'Shen, Hui'

_publ_section_title
;
 Ligand effects in photoluminescence of copper nanoclusters.
;
_journal_issue 36
_journal_name_full 'Dalton transactions (Cambridge, England : 2003)'
_journal_page_first 15190
_journal_page_last 15197
_journal_paper_doi 10.1039/d4dt02060j
_journal_volume 53
_journal_year 2024
_chemical_formula_moiety 'C78 H72 Cu9 O12 P3 S6'
_chemical_formula_sum 'C78 H72 Cu9 O12 P3 S6'
_chemical_formula_weight 2058.48
_space_group_crystal_system monoclinic
_space_group_IT_number 15
_space_group_name_Hall '-I 2ya'
_space_group_name_H-M_alt 'I 1 2/a 1'
_atom_sites_solution_hydrogens geom
_atom_sites_solution_primary dual
_audit_creation_date 2023-05-24
_audit_creation_method
;
Olex2 1.3
(compiled 2020.11.12 svn.r5f609507 for OlexSys, GUI svn.r6408)
;
_audit_update_record
;
2024-05-25 deposited with the CCDC.	2024-08-27 downloaded from the CCDC.
;
_cell_angle_alpha 90
_cell_angle_beta 100.8800(10)
_cell_angle_gamma 90
_cell_formula_units_Z 4
_cell_length_a 19.04350(10)
_cell_length_b 18.48760(10)
_cell_length_c 22.3002(2)
_cell_measurement_reflns_used 18301
_cell_measurement_temperature 100.00(10)
_cell_measurement_theta_max 72.8360
_cell_measurement_theta_min 3.1090
_cell_volume 7710.07(9)
_computing_cell_refinement 'CrysAlisPro 1.171.41.119a (Rigaku OD, 2021)'
_computing_data_collection 'CrysAlisPro 1.171.41.119a (Rigaku OD, 2021)'
_computing_data_reduction 'CrysAlisPro 1.171.41.119a (Rigaku OD, 2021)'
_computing_molecular_graphics 'Olex2 1.3 (Dolomanov et al., 2009)'
_computing_publication_material 'Olex2 1.3 (Dolomanov et al., 2009)'
_computing_structure_refinement 'SHELXL 2018/3 (Sheldrick, 2015)'
_computing_structure_solution 'SHELXT 2018/2 (Sheldrick, 2018)'
_diffrn_ambient_environment N~2~
_diffrn_ambient_temperature 100.00(10)
_diffrn_detector 'Hybrid Pixel Array Detector'
_diffrn_detector_area_resol_mean 10.0000
_diffrn_detector_type HyPix
_diffrn_measured_fraction_theta_full 0.993
_diffrn_measured_fraction_theta_max 0.957
_diffrn_measurement_details
;
List of Runs (angles in degrees, time in seconds):

  # Type    Start    End  Width  t~exp~   \w     \q     \k     \f   Frames
#--------------------------------------------------------------------------
  1  \w    122.00 155.00   0.50    0.50    --  108.67  96.00  -0.00   66
  2  \w     83.00 114.00   0.50    0.50    --  108.67  30.00  90.00   62
  3  \w    138.00 178.00   0.50    0.50    --  108.67  30.00  90.00   80
  4  \w    104.00 153.00   0.50    0.50    --  108.67 111.00-150.00   98
  5  \w    -61.00 -23.00   0.50    0.50    --  -99.00  61.00-150.00   76
  6  \w    -58.00 -33.00   0.50    0.50    --  -99.00  61.00-180.00   50
  7  \w    -49.00 -22.00   0.50    0.50    --  -99.00  45.00-150.00   54
  8  \w    -49.00 -20.00   0.50    0.50    --  -99.00  45.00 -90.00   58
  9  \w    -57.00 -31.00   0.50    0.50    --  -99.00  61.00 -30.00   52
 10  \w    -49.00 -22.00   0.50    0.50    --  -99.00  45.00 -60.00   54
 11  \w    -48.00 -18.00   0.50    0.50    --  -99.00  45.00 -30.00   60
 12  \w    -63.00 -35.00   0.50    0.50    --  -99.00  61.00   0.00   56
 13  \w    -45.00 -18.00   0.50    0.50    --  -99.00  45.00   0.00   54
 14  \w    -47.00 -18.00   0.50    0.50    --  -99.00  45.00  30.00   58
 15  \w    -46.00 -21.00   0.50    0.50    --  -99.00  45.00  90.00   50
 16  \w    -48.00 -18.00   0.50    0.50    --  -99.00  45.00 150.00   60
 17  \w    -49.00 -19.00   0.50    0.50    --  -99.00  45.00 120.00   60
 18  \w    -19.00  20.00   0.50    0.20    --  -36.20  96.00  -0.00   78
 19  \w    -52.00 -26.00   0.50    0.20    --  -36.20  96.00  -0.00   52
 20  \w   -101.00 -43.00   0.50    0.50    --  -99.00  96.00  -0.00  116
 21  \w   -151.00 -87.00   0.50    0.50    --  -99.00 -96.00-109.00  128
 22  \w      5.00  33.00   0.50    0.20    --  -36.20  19.00 -30.00   56
 23  \w    -20.00  44.00   0.50    0.20    --  -36.20  19.00 -60.00  128
 24  \w    -10.00  45.00   0.50    0.20    --  -36.20  19.00-180.00  110
 25  \w    -23.00  83.00   0.50    0.20    --   36.20 -96.00-109.00  212
 26  \w     45.00 102.00   0.50    0.50    --  108.67 -96.00-109.00  114
 27  \w     35.00  93.00   0.50    0.50    --  108.67 -77.00 -90.00  116
 28  \w     36.00  68.00   0.50    0.50    --  108.67 -61.00 -90.00   64
 29  \w     47.00  72.00   0.50    0.50    --  108.67 -61.00 -60.00   50
 30  \w     35.00  68.00   0.50    0.50    --  108.67 -61.00-120.00   66
 31  \w     37.00  68.00   0.50    0.50    --  108.67 -61.00  30.00   62
 32  \w     38.00  71.00   0.50    0.50    --  108.67 -61.00  60.00   66
 33  \w     34.00  65.00   0.50    0.50    --  108.67 -61.00  90.00   62
 34  \w     40.00  65.00   0.50    0.50    --  108.67 -61.00 120.00   50
 35  \w    -41.00   5.00   0.50    0.20    --   36.20 -57.00  30.00   92
 36  \w     31.00  66.00   0.50    0.20    --   36.20 -57.00  30.00   70
;
_diffrn_measurement_device 'four-circle diffractometer'
_diffrn_measurement_device_type 'XtaLAB Synergy R, DW system, HyPix'
_diffrn_measurement_method '\w scans'
_diffrn_orient_matrix_type 'CrysAlisPro convention (1999,Acta A55,543-557)'
_diffrn_orient_matrix_UB_11 0.0614163000
_diffrn_orient_matrix_UB_12 0.0452675000
_diffrn_orient_matrix_UB_13 0.0366320000
_diffrn_orient_matrix_UB_21 0.0203258000
_diffrn_orient_matrix_UB_22 -0.0636214000
_diffrn_orient_matrix_UB_23 0.0444644000
_diffrn_orient_matrix_UB_31 0.0510010000
_diffrn_orient_matrix_UB_32 -0.0291256000
_diffrn_orient_matrix_UB_33 -0.0403626000
_diffrn_radiation_monochromator mirror
_diffrn_radiation_probe x-ray
_diffrn_radiation_type 'Cu K\a'
_diffrn_radiation_wavelength 1.54184
_diffrn_reflns_av_R_equivalents 0.0155
_diffrn_reflns_av_unetI/netI 0.0146
_diffrn_reflns_Laue_measured_fraction_full 0.993
_diffrn_reflns_Laue_measured_fraction_max 0.957
_diffrn_reflns_limit_h_max 22
_diffrn_reflns_limit_h_min -21
_diffrn_reflns_limit_k_max 21
_diffrn_reflns_limit_k_min -22
_diffrn_reflns_limit_l_max 25
_diffrn_reflns_limit_l_min -27
_diffrn_reflns_number 24413
_diffrn_reflns_point_group_measured_fraction_full 0.993
_diffrn_reflns_point_group_measured_fraction_max 0.957
_diffrn_reflns_theta_full 67.684
_diffrn_reflns_theta_max 73.116
_diffrn_reflns_theta_min 3.128
_diffrn_source 'Rotating-anode X-ray tube'
_diffrn_source_type 'Rigaku (Cu) X-ray Source'
_exptl_absorpt_coefficient_mu 5.261
_exptl_absorpt_correction_T_max 1.00000
_exptl_absorpt_correction_T_min 0.82432
_exptl_absorpt_correction_type multi-scan
_exptl_absorpt_process_details
;
CrysAlisPro 1.171.41.119a (Rigaku Oxford Diffraction, 2021)
Empirical absorption correction using spherical harmonics,
implemented in SCALE3 ABSPACK scaling algorithm.
;
_exptl_crystal_colour 'light orange'
_exptl_crystal_colour_modifier light
_exptl_crystal_colour_primary orange
_exptl_crystal_density_diffrn 1.773
_exptl_crystal_description block
_exptl_crystal_F_000 4152
_refine_diff_density_max 0.445
_refine_diff_density_min -0.333
_refine_diff_density_rms 0.059
_refine_ls_extinction_coef 0.000013(2)
_refine_ls_extinction_expression Fc^*^=kFc[1+0.001xFc^2^\l^3^/sin(2\q)]^-1/4^
_refine_ls_extinction_method 'SHELXL-2018/3 (Sheldrick 2018)'
_refine_ls_goodness_of_fit_ref 1.046
_refine_ls_hydrogen_treatment constr
_refine_ls_matrix_type full
_refine_ls_number_parameters 492
_refine_ls_number_reflns 7373
_refine_ls_number_restraints 72
_refine_ls_restrained_S_all 1.054
_refine_ls_R_factor_all 0.0232
_refine_ls_R_factor_gt 0.0218
_refine_ls_shift/su_max 0.001
_refine_ls_shift/su_mean 0.000
_refine_ls_structure_factor_coef Fsqd
_refine_ls_weighting_details 'w=1/[\s^2^(Fo^2^)+(0.0287P)^2^+14.1972P] where P=(Fo^2^+2Fc^2^)/3'
_refine_ls_weighting_scheme calc
_refine_ls_wR_factor_gt 0.0572
_refine_ls_wR_factor_ref 0.0581
_reflns_Friedel_coverage 0.000
_reflns_number_gt 7030
_reflns_number_total 7373
_reflns_threshold_expression 'I > 2\s(I)'
_cod_data_source_file d4dt02060j2.cif
_cod_data_source_block xl-3-1117-i-kouyi1-4_auto
_cod_depositor_comments 'Adding full bibliography for 7716894--7716895.cif.'
_cod_database_code 7716894
_shelx_shelxl_version_number 2018/3
_chemical_oxdiff_formula 'Cu C1 S'
_shelx_space_group_comment
;
The symmetry employed for this shelxl refinement is uniquely defined
by the following loop, which should always be used as a source of
symmetry information in preference to the above space-group names.
They are only intended as comments.
;
_reflns_odcompleteness_completeness 99.61
_reflns_odcompleteness_iscentric 1
_reflns_odcompleteness_theta 66.97
_olex2_refinement_description
;
1. Fixed Uiso
 At 1.2 times of:
  All C(H) groups
 At 1.5 times of:
  All C(H,H,H) groups
2. Uiso/Uaniso restraints and constraints
Uanis(C01I) \\sim Ueq, Uanis(C01J) \\sim Ueq, Uanis(C01H) \\sim Ueq,
Uanis(C018) \\sim Ueq, Uanis(C00J) \\sim Ueq, Uanis(C01F) \\sim Ueq: with sigma
of 0.01 and sigma for terminal atoms of 0.01
3. Rigid body (RIGU) restrains
 C01I, C01J, C01H, C018, C00J, C01F
 with sigma for 1-2 distances of 0.001 and sigma for 1-3 distances of 0.001
4.a Aromatic/amide H refined with riding coordinates:
 C00K(H00K), C00N(H00N), C00R(H00R), C00T(H00T), C00U(H00U), C00V(H00V),
 C00W(H00W), C00X(H00X), C00Y(H00Y), C00Z(H00Z), C010(H010), C011(H011),
 C012(H012), C013(H013), C014(H014), C015(H015), C016(H016), C018(H018),
 C019(H019), C01A(H01D), C01C(H01H), C01D(H01I), C01E(H01J), C01F(H01K),
 C01H(H01O), C01I(H01P), C01J(H01Q)
4.b Idealised Me refined as rotating group:
 C017(H01A,H01B,H01C), C01B(H01E,H01F,H01G), C01G(H01L,H01M,H01N)
;
_olex2_submission_special_instructions 'No special instructions were received'
_oxdiff_exptl_absorpt_empirical_details
;
Empirical correction (ABSPACK) includes:
- Absorption correction using spherical harmonics
- Frame scaling
;
_oxdiff_exptl_absorpt_empirical_full_max 1.320
_oxdiff_exptl_absorpt_empirical_full_min 0.855

loop_
_space_group_symop_operation_xyz
'x, y, z'
'-x+1/2, y, -z'
'x+1/2, y+1/2, z+1/2'
'-x+1, y+1/2, -z+1/2'
'-x, -y, -z'
'x-1/2, -y, z'
'-x+1/2, -y+1/2, -z+1/2'
'x, -y+1/2, z+1/2'

loop_
_atom_site_label
_atom_site_type_symbol
_atom_site_fract_x
_atom_site_fract_y
_atom_site_fract_z
_atom_site_U_iso_or_equiv
_atom_site_adp_type
_atom_site_occupancy
_atom_site_site_symmetry_order
_atom_site_calc_flag
_atom_site_refinement_flags_posn
_atom_site_refinement_flags_adp
_atom_site_refinement_flags_occupancy
_atom_site_disorder_assembly
_atom_site_disorder_group
Cu01 Cu 0.38622(2) 0.30416(2) 0.49833(2) 0.01339(6) Uani 1 1 d . . . . .
Cu02 Cu 0.29911(2) 0.19464(2) 0.45648(2) 0.01367(6) Uani 1 1 d . . . . .
Cu03 Cu 0.250000 0.32759(2) 0.500000 0.01343(8) Uani 1 2 d S T P . .
Cu04 Cu 0.17723(2) 0.11466(2) 0.44678(2) 0.01430(7) Uani 1 1 d . . . . .
Cu05 Cu 0.24599(2) 0.29976(2) 0.38156(2) 0.01379(6) Uani 1 1 d . . . . .
S006 S 0.33961(2) 0.35307(2) 0.57515(2) 0.01295(9) Uani 1 1 d . . . . .
S007 S 0.21552(2) 0.18067(2) 0.37447(2) 0.01331(9) Uani 1 1 d . . . . .
S008 S 0.40518(2) 0.18479(2) 0.51695(2) 0.01305(9) Uani 1 1 d . . . . .
P009 P 0.39352(2) 0.37427(2) 0.37110(2) 0.01349(9) Uani 1 1 d . . . . .
P00A P 0.250000 -0.02983(3) 0.500000 0.01445(12) Uani 1 2 d S T P . .
O00B O 0.18596(7) 0.01208(7) 0.46713(6) 0.0177(3) Uani 1 1 d . . . . .
O00C O 0.42713(7) 0.35452(7) 0.43608(6) 0.0164(2) Uani 1 1 d . . . . .
O00D O 0.31769(7) 0.35079(7) 0.34667(6) 0.0191(3) Uani 1 1 d . . . . .
O00E O 0.56191(7) 0.04590(7) 0.34097(6) 0.0197(3) Uani 1 1 d . . . . .
O00F O 0.39985(7) 0.00386(7) 0.24454(6) 0.0216(3) Uani 1 1 d . . . . .
O00G O 0.31209(7) 0.67304(7) 0.56833(6) 0.0225(3) Uani 1 1 d . . . . .
C00H C 0.44938(10) 0.34018(9) 0.32022(8) 0.0155(3) Uani 1 1 d . . . . .
C00I C 0.32814(9) 0.44958(9) 0.56933(8) 0.0141(3) Uani 1 1 d . . . . .
C00J C 0.40023(10) 0.47154(10) 0.36456(9) 0.0191(3) Uani 1 1 d . U . . .
C00K C 0.29395(9) 0.48590(10) 0.61062(8) 0.0164(3) Uani 1 1 d . . . . .
H00K H 0.273852 0.459522 0.639821 0.020 Uiso 1 1 calc R U . . .
C00L C 0.27973(10) -0.09064(9) 0.44631(8) 0.0165(3) Uani 1 1 d . . . . .
C00M C 0.27038(9) 0.12841(10) 0.33322(8) 0.0148(3) Uani 1 1 d . . . . .
C00N C 0.44518(10) 0.06713(10) 0.45440(9) 0.0181(4) Uani 1 1 d . . . . .
H00N H 0.417263 0.039296 0.476990 0.022 Uiso 1 1 calc R U . . .
C00O C 0.35756(10) 0.04812(10) 0.27152(8) 0.0170(3) Uani 1 1 d . . . . .
C00P C 0.44884(9) 0.14150(9) 0.46172(8) 0.0137(3) Uani 1 1 d . . . . .
C00Q C 0.31853(9) 0.59939(10) 0.56565(8) 0.0169(4) Uani 1 1 d . . . . .
C00R C 0.26861(10) 0.05311(10) 0.33525(8) 0.0178(4) Uani 1 1 d . . . . .
H00R H 0.237658 0.029292 0.357658 0.021 Uiso 1 1 calc R U . . .
C00S C 0.52296(9) 0.07372(10) 0.38118(8) 0.0165(3) Uani 1 1 d . . . . .
C00T C 0.31203(10) 0.01316(10) 0.30455(8) 0.0192(4) Uani 1 1 d . . . . .
H00T H 0.310919 -0.038181 0.305911 0.023 Uiso 1 1 calc R U . . .
C00U C 0.41913(10) 0.31378(10) 0.26274(8) 0.0190(4) Uani 1 1 d . . . . .
H00U H 0.368611 0.311430 0.250581 0.023 Uiso 1 1 calc R U . . .
C00V C 0.35115(10) -0.11210(10) 0.45333(9) 0.0203(4) Uani 1 1 d . . . . .
H00V H 0.385984 -0.092124 0.485163 0.024 Uiso 1 1 calc R U . . .
C00W C 0.35602(10) 0.48798(10) 0.52615(8) 0.0171(4) Uani 1 1 d . . . . .
H00W H 0.378560 0.462917 0.497752 0.021 Uiso 1 1 calc R U . . .
C00X C 0.48203(10) 0.03291(10) 0.41424(9) 0.0186(4) Uani 1 1 d . . . . .
H00X H 0.479294 -0.018129 0.409382 0.022 Uiso 1 1 calc R U . . .
C00Y C 0.35136(10) 0.56324(10) 0.52386(8) 0.0184(4) Uani 1 1 d . . . . .
H00Y H 0.370471 0.589486 0.494011 0.022 Uiso 1 1 calc R U . . .
C00Z C 0.48891(10) 0.18250(10) 0.42772(8) 0.0171(4) Uani 1 1 d . . . . .
H00Z H 0.490995 0.233602 0.432163 0.021 Uiso 1 1 calc R U . . .
C010 C 0.52365(10) 0.34420(10) 0.33739(9) 0.0203(4) Uani 1 1 d . . . . .
H010 H 0.544581 0.362347 0.376544 0.024 Uiso 1 1 calc R U . . .
C011 C 0.28952(10) 0.56056(10) 0.60870(8) 0.0186(4) Uani 1 1 d . . . . .
H011 H 0.266586 0.585521 0.636893 0.022 Uiso 1 1 calc R U . . .
C012 C 0.52547(10) 0.14886(10) 0.38769(8) 0.0181(4) Uani 1 1 d . . . . .
H012 H 0.552472 0.176918 0.364458 0.022 Uiso 1 1 calc R U . . .
C013 C 0.31450(11) 0.16290(10) 0.29986(9) 0.0209(4) Uani 1 1 d . . . . .
H013 H 0.315083 0.214243 0.298184 0.025 Uiso 1 1 calc R U . . .
C014 C 0.35811(10) 0.12315(10) 0.26866(9) 0.0210(4) Uani 1 1 d . . . . .
H014 H 0.388128 0.147178 0.245496 0.025 Uiso 1 1 calc R U . . .
C015 C 0.46283(11) 0.29082(11) 0.22307(9) 0.0247(4) Uani 1 1 d . . . . .
H015 H 0.442139 0.272364 0.183960 0.030 Uiso 1 1 calc R U . . .
C016 C 0.22890(10) -0.12038(10) 0.39936(9) 0.0201(4) Uani 1 1 d . . . . .
H016 H 0.180376 -0.105512 0.394115 0.024 Uiso 1 1 calc R U . . .
C017 C 0.55941(11) -0.03060(10) 0.33182(9) 0.0225(4) Uani 1 1 d . . . . .
H01A H 0.589547 -0.043750 0.302417 0.034 Uiso 1 1 calc R U . . .
H01B H 0.509995 -0.045484 0.315999 0.034 Uiso 1 1 calc R U . . .
H01C H 0.576971 -0.055037 0.370755 0.034 Uiso 1 1 calc R U . . .
C018 C 0.45038(11) 0.50944(11) 0.40662(10) 0.0244(4) Uani 1 1 d . U . . .
H018 H 0.479084 0.484375 0.439593 0.029 Uiso 1 1 calc R U . . .
C019 C 0.56695(11) 0.32179(11) 0.29749(10) 0.0256(4) Uani 1 1 d . . . . .
H019 H 0.617484 0.324879 0.309147 0.031 Uiso 1 1 calc R U . . .
C01A C 0.32020(12) -0.19275(11) 0.36778(10) 0.0271(4) Uani 1 1 d . . . . .
H01D H 0.333955 -0.228001 0.341227 0.033 Uiso 1 1 calc R U . . .
C01B C 0.44843(10) 0.03808(12) 0.21176(9) 0.0238(4) Uani 1 1 d . . . . .
H01E H 0.421563 0.068073 0.179056 0.036 Uiso 1 1 calc R U . . .
H01F H 0.475218 0.001075 0.194048 0.036 Uiso 1 1 calc R U . . .
H01G H 0.481807 0.068541 0.239731 0.036 Uiso 1 1 calc R U . . .
C01C C 0.37118(11) -0.16289(11) 0.41355(10) 0.0258(4) Uani 1 1 d . . . . .
H01H H 0.419844 -0.177010 0.417849 0.031 Uiso 1 1 calc R U . . .
C01D C 0.24914(12) -0.17164(11) 0.36034(10) 0.0253(4) Uani 1 1 d . . . . .
H01I H 0.214462 -0.192162 0.328679 0.030 Uiso 1 1 calc R U . . .
C01E C 0.53629(12) 0.29482(11) 0.24043(10) 0.0269(4) Uani 1 1 d . . . . .
H01J H 0.565975 0.279036 0.213216 0.032 Uiso 1 1 calc R U . . .
C01F C 0.35870(12) 0.50813(12) 0.31576(10) 0.0298(4) Uani 1 1 d . U . . .
H01K H 0.324411 0.482857 0.286800 0.036 Uiso 1 1 calc R U . . .
C01G C 0.34037(11) 0.71480(10) 0.52441(10) 0.0255(4) Uani 1 1 d . . . . .
H01L H 0.315751 0.701688 0.483205 0.038 Uiso 1 1 calc R U . . .
H01M H 0.391627 0.704963 0.528507 0.038 Uiso 1 1 calc R U . . .
H01N H 0.333130 0.766364 0.531422 0.038 Uiso 1 1 calc R U . . .
C01H C 0.45869(13) 0.58365(12) 0.40063(13) 0.0377(5) Uani 1 1 d . U . . .
H01O H 0.492439 0.609329 0.429745 0.045 Uiso 1 1 calc R U . . .
C01I C 0.36835(14) 0.58296(14) 0.31010(14) 0.0443(5) Uani 1 1 d . U . . .
H01P H 0.340620 0.608505 0.276896 0.053 Uiso 1 1 calc R U . . .
C01J C 0.41792(15) 0.61964(13) 0.35251(15) 0.0466(6) Uani 1 1 d . U . . .
H01Q H 0.423850 0.670291 0.348307 0.056 Uiso 1 1 calc R U . . .

loop_
_atom_site_aniso_label
_atom_site_aniso_U_11
_atom_site_aniso_U_22
_atom_site_aniso_U_33
_atom_site_aniso_U_23
_atom_site_aniso_U_13
_atom_site_aniso_U_12
Cu01 0.01425(13) 0.01185(12) 0.01463(13) 0.00049(9) 0.00420(10) -0.00063(9)
Cu02 0.01351(13) 0.01255(12) 0.01473(13) 0.00043(9) 0.00212(10) -0.00015(9)
Cu03 0.01330(17) 0.01370(17) 0.01324(17) 0.000 0.00232(13) 0.000
Cu04 0.01593(13) 0.01152(13) 0.01617(13) -0.00107(9) 0.00489(10) -0.00047(9)
Cu05 0.01444(13) 0.01258(13) 0.01489(13) -0.00015(9) 0.00417(10) -0.00005(9)
S006 0.01444(19) 0.01115(18) 0.01378(19) -0.00104(14) 0.00399(15) -0.00170(14)
S007 0.0148(2) 0.01203(19) 0.01365(19) -0.00156(15) 0.00401(15) -0.00038(15)
S008 0.01247(19) 0.01127(18) 0.01603(19) 0.00141(15) 0.00429(15) 0.00056(14)
P009 0.0145(2) 0.0130(2) 0.0139(2) 0.00143(16) 0.00504(16) -0.00079(16)
P00A 0.0148(3) 0.0092(3) 0.0205(3) 0.000 0.0065(2) 0.000
O00B 0.0165(6) 0.0115(6) 0.0256(7) -0.0002(5) 0.0053(5) 0.0014(5)
O00C 0.0173(6) 0.0168(6) 0.0157(6) 0.0024(5) 0.0050(5) -0.0023(5)
O00D 0.0161(6) 0.0246(7) 0.0176(6) 0.0021(5) 0.0060(5) -0.0033(5)
O00E 0.0211(6) 0.0184(6) 0.0212(6) -0.0031(5) 0.0075(5) 0.0024(5)
O00F 0.0217(7) 0.0232(7) 0.0226(7) -0.0013(5) 0.0108(5) 0.0058(5)
O00G 0.0281(7) 0.0119(6) 0.0283(7) 0.0013(5) 0.0074(6) 0.0009(5)
C00H 0.0189(9) 0.0111(8) 0.0178(8) 0.0011(6) 0.0068(7) -0.0009(7)
C00I 0.0144(8) 0.0119(8) 0.0152(8) -0.0020(6) 0.0005(6) -0.0017(6)
C00J 0.0214(9) 0.0156(8) 0.0243(8) 0.0040(6) 0.0145(7) 0.0034(6)
C00K 0.0157(8) 0.0166(9) 0.0173(8) -0.0006(7) 0.0039(7) -0.0016(7)
C00L 0.0197(9) 0.0110(8) 0.0209(9) 0.0028(7) 0.0093(7) 0.0004(7)
C00M 0.0148(8) 0.0161(8) 0.0136(8) -0.0032(6) 0.0030(6) 0.0011(6)
C00N 0.0165(9) 0.0162(9) 0.0225(9) 0.0018(7) 0.0064(7) -0.0018(7)
C00O 0.0158(8) 0.0207(9) 0.0142(8) -0.0028(7) 0.0023(7) 0.0032(7)
C00P 0.0107(8) 0.0141(8) 0.0163(8) 0.0002(6) 0.0023(6) 0.0021(6)
C00Q 0.0157(9) 0.0129(8) 0.0209(9) -0.0009(7) 0.0004(7) -0.0001(6)
C00R 0.0191(9) 0.0163(9) 0.0189(9) 0.0005(7) 0.0060(7) -0.0005(7)
C00S 0.0137(8) 0.0193(9) 0.0163(8) -0.0014(7) 0.0022(7) 0.0027(7)
C00T 0.0226(9) 0.0145(8) 0.0212(9) -0.0011(7) 0.0062(7) 0.0009(7)
C00U 0.0200(9) 0.0186(9) 0.0184(9) 0.0015(7) 0.0035(7) -0.0026(7)
C00V 0.0213(9) 0.0166(9) 0.0246(9) 0.0030(7) 0.0084(8) 0.0014(7)
C00W 0.0190(9) 0.0157(9) 0.0175(8) -0.0021(7) 0.0053(7) -0.0015(7)
C00X 0.0203(9) 0.0128(8) 0.0228(9) -0.0006(7) 0.0041(7) 0.0004(7)
C00Y 0.0209(9) 0.0159(9) 0.0189(9) 0.0022(7) 0.0054(7) -0.0030(7)
C00Z 0.0159(9) 0.0136(8) 0.0221(9) 0.0017(7) 0.0043(7) 0.0003(7)
C010 0.0206(9) 0.0186(9) 0.0217(9) -0.0022(7) 0.0038(7) -0.0010(7)
C011 0.0189(9) 0.0170(9) 0.0207(9) -0.0032(7) 0.0054(7) 0.0010(7)
C012 0.0164(9) 0.0175(9) 0.0215(9) 0.0031(7) 0.0067(7) -0.0002(7)
C013 0.0255(10) 0.0154(9) 0.0235(9) -0.0027(7) 0.0090(8) -0.0017(7)
C014 0.0232(10) 0.0212(9) 0.0209(9) -0.0003(7) 0.0102(8) -0.0018(7)
C015 0.0313(11) 0.0235(10) 0.0208(9) -0.0044(8) 0.0089(8) -0.0035(8)
C016 0.0198(9) 0.0155(9) 0.0270(10) 0.0000(7) 0.0093(8) 0.0002(7)
C017 0.0268(10) 0.0168(9) 0.0240(9) -0.0019(7) 0.0052(8) 0.0064(8)
C018 0.0265(10) 0.0196(8) 0.0319(10) -0.0035(7) 0.0179(8) -0.0037(7)
C019 0.0187(10) 0.0274(10) 0.0326(11) -0.0025(8) 0.0098(8) -0.0001(8)
C01A 0.0351(12) 0.0189(9) 0.0322(11) -0.0040(8) 0.0184(9) 0.0027(8)
C01B 0.0201(9) 0.0331(11) 0.0200(9) 0.0009(8) 0.0083(8) 0.0075(8)
C01C 0.0243(10) 0.0208(9) 0.0357(11) 0.0026(8) 0.0147(9) 0.0055(8)
C01D 0.0313(11) 0.0200(9) 0.0262(10) -0.0040(8) 0.0093(8) -0.0033(8)
C01E 0.0292(11) 0.0265(10) 0.0294(11) -0.0060(8) 0.0172(9) 0.0005(8)
C01F 0.0279(10) 0.0315(10) 0.0343(10) 0.0151(8) 0.0166(8) 0.0105(8)
C01G 0.0301(11) 0.0147(9) 0.0324(11) 0.0037(8) 0.0073(9) -0.0026(8)
C01H 0.0388(12) 0.0200(9) 0.0637(14) -0.0081(9) 0.0334(10) -0.0059(8)
C01I 0.0424(13) 0.0339(11) 0.0647(15) 0.0288(10) 0.0308(10) 0.0195(9)
C01J 0.0473(13) 0.0201(10) 0.0847(16) 0.0120(10) 0.0438(11) 0.0054(8)

loop_
_atom_type_symbol
_atom_type_description
_atom_type_scat_dispersion_real
_atom_type_scat_dispersion_imag
_atom_type_scat_source
C C 0.0181 0.0091 'International Tables Vol C Tables 4.2.6.8 and 6.1.1.4'
H H 0.0000 0.0000 'International Tables Vol C Tables 4.2.6.8 and 6.1.1.4'
Cu Cu -1.9646 0.5888 'International Tables Vol C Tables 4.2.6.8 and 6.1.1.4'
O O 0.0492 0.0322 'International Tables Vol C Tables 4.2.6.8 and 6.1.1.4'
P P 0.2955 0.4335 'International Tables Vol C Tables 4.2.6.8 and 6.1.1.4'
S S 0.3331 0.5567 'International Tables Vol C Tables 4.2.6.8 and 6.1.1.4'

loop_
_geom_angle_atom_site_label_1
_geom_angle_atom_site_label_2
_geom_angle_atom_site_label_3
_geom_angle
_geom_angle_site_symmetry_1
_geom_angle_site_symmetry_3
_geom_angle_publ_flag
Cu03 Cu01 Cu02 65.283(11) . . ?
S006 Cu01 Cu02 105.130(15) . . ?
S006 Cu01 Cu03 52.831(12) . . ?
S006 Cu01 S008 108.837(17) . . ?
S008 Cu01 Cu02 52.542(13) . . ?
S008 Cu01 Cu03 106.320(15) . . ?
O00C Cu01 Cu02 114.71(4) . . ?
O00C Cu01 Cu03 117.22(4) . . ?
O00C Cu01 S006 127.91(4) . . ?
O00C Cu01 S008 121.65(4) . . ?
Cu01 Cu02 Cu02 101.532(10) . 2_556 ?
Cu01 Cu02 Cu03 56.778(8) . . ?
Cu01 Cu02 Cu04 154.427(13) . . ?
Cu03 Cu02 Cu02 59.126(6) . 2_556 ?
Cu04 Cu02 Cu01 98.227(11) 2_556 . ?
Cu04 Cu02 Cu02 54.118(9) . 2_556 ?
Cu04 Cu02 Cu02 58.732(9) 2_556 2_556 ?
Cu04 Cu02 Cu03 99.486(10) . . ?
Cu04 Cu02 Cu03 102.990(10) 2_556 . ?
Cu04 Cu02 Cu04 76.558(12) 2_556 . ?
Cu04 Cu02 Cu05 159.438(13) 2_556 . ?
Cu05 Cu02 Cu01 78.548(10) . . ?
Cu05 Cu02 Cu02 101.686(10) . 2_556 ?
Cu05 Cu02 Cu03 58.088(8) . . ?
Cu05 Cu02 Cu04 97.491(11) . . ?
S007 Cu02 Cu01 133.079(16) . . ?
S007 Cu02 Cu02 95.630(16) . 2_556 ?
S007 Cu02 Cu03 98.686(14) . . ?
S007 Cu02 Cu04 127.683(16) . 2_556 ?
S007 Cu02 Cu04 53.066(13) . . ?
S007 Cu02 Cu05 55.201(13) . . ?
S007 Cu02 S008 158.39(2) . . ?
S008 Cu02 Cu01 54.175(13) . . ?
S008 Cu02 Cu02 102.646(17) . 2_556 ?
S008 Cu02 Cu03 100.537(14) . . ?
S008 Cu02 Cu04 56.583(13) . 2_556 ?
S008 Cu02 Cu04 131.983(16) . . ?
S008 Cu02 Cu05 130.030(16) . . ?
Cu01 Cu03 Cu01 161.094(18) . 2_556 ?
Cu01 Cu03 Cu02 104.412(12) 2_556 . ?
Cu01 Cu03 Cu02 57.939(9) 2_556 2_556 ?
Cu01 Cu03 Cu02 57.939(9) . . ?
Cu01 Cu03 Cu02 104.411(12) . 2_556 ?
Cu01 Cu03 Cu05 97.897(8) 2_556 . ?
Cu01 Cu03 Cu05 97.895(8) . 2_556 ?
Cu01 Cu03 Cu05 78.433(8) . . ?
Cu01 Cu03 Cu05 78.434(8) 2_556 2_556 ?
Cu02 Cu03 Cu02 61.747(12) 2_556 . ?
Cu05 Cu03 Cu02 102.651(12) 2_556 . ?
Cu05 Cu03 Cu02 56.710(9) 2_556 2_556 ?
Cu05 Cu03 Cu02 56.710(9) . . ?
Cu05 Cu03 Cu02 102.651(12) . 2_556 ?
Cu05 Cu03 Cu05 157.842(18) 2_556 . ?
S006 Cu03 Cu01 130.277(12) . 2_556 ?
S006 Cu03 Cu01 54.808(12) . . ?
S006 Cu03 Cu01 54.810(12) 2_556 2_556 ?
S006 Cu03 Cu01 130.276(12) 2_556 . ?
S006 Cu03 Cu02 100.439(14) . 2_556 ?
S006 Cu03 Cu02 100.693(14) 2_556 2_556 ?
S006 Cu03 Cu02 100.439(14) 2_556 . ?
S006 Cu03 Cu02 100.692(14) . . ?
S006 Cu03 Cu05 131.648(12) . . ?
S006 Cu03 Cu05 54.376(11) 2_556 . ?
S006 Cu03 Cu05 131.650(12) 2_556 2_556 ?
S006 Cu03 Cu05 54.376(12) . 2_556 ?
S006 Cu03 S006 155.33(3) 2_556 . ?
Cu02 Cu04 Cu02 67.150(12) 2_556 . ?
S007 Cu04 Cu02 51.431(13) . . ?
S007 Cu04 Cu02 105.002(15) . 2_556 ?
S007 Cu04 S008 106.346(18) . 2_556 ?
S008 Cu04 Cu02 107.092(14) 2_556 . ?
S008 Cu04 Cu02 53.564(13) 2_556 2_556 ?
O00B Cu04 Cu02 111.62(4) . 2_556 ?
O00B Cu04 Cu02 118.37(4) . . ?
O00B Cu04 S007 132.01(4) . . ?
O00B Cu04 S008 120.06(4) . 2_556 ?
Cu02 Cu05 Cu03 65.202(11) . . ?
S006 Cu05 Cu02 105.721(15) 2_556 . ?
S006 Cu05 Cu03 52.141(12) 2_556 . ?
S006 Cu05 S007 104.809(17) 2_556 . ?
S007 Cu05 Cu02 52.631(13) . . ?
S007 Cu05 Cu03 102.356(15) . . ?
O00D Cu05 Cu02 113.44(4) . . ?
O00D Cu05 Cu03 114.27(4) . . ?
O00D Cu05 S006 125.15(4) . 2_556 ?
O00D Cu05 S007 129.24(4) . . ?
Cu01 S006 Cu05 124.37(2) . 2_556 ?
Cu03 S006 Cu01 72.360(14) . . ?
Cu03 S006 Cu05 73.482(14) . 2_556 ?
C00I S006 Cu01 113.67(6) . . ?
C00I S006 Cu03 95.22(6) . . ?
C00I S006 Cu05 111.96(6) . 2_556 ?
Cu02 S007 Cu04 75.503(16) . . ?
Cu02 S007 Cu05 72.167(15) . . ?
Cu04 S007 Cu05 126.01(2) . . ?
C00M S007 Cu02 95.11(6) . . ?
C00M S007 Cu04 111.91(6) . . ?
C00M S007 Cu05 112.98(6) . . ?
Cu01 S008 Cu04 121.287(19) . 2_556 ?
Cu02 S008 Cu01 73.283(15) . . ?
Cu02 S008 Cu04 69.854(15) . 2_556 ?
C00P S008 Cu01 112.76(6) . . ?
C00P S008 Cu02 96.08(6) . . ?
C00P S008 Cu04 115.13(6) . 2_556 ?
O00C P009 C00H 108.90(8) . . ?
O00C P009 C00J 107.04(8) . . ?
O00D P009 O00C 118.64(7) . . ?
O00D P009 C00H 108.03(8) . . ?
O00D P009 C00J 109.53(8) . . ?
C00H P009 C00J 103.69(8) . . ?
O00B P00A O00B 118.36(10) 2_556 . ?
O00B P00A C00L 108.34(8) . 2_556 ?
O00B P00A C00L 108.34(8) 2_556 . ?
O00B P00A C00L 108.78(8) . . ?
O00B P00A C00L 108.78(8) 2_556 2_556 ?
C00L P00A C00L 103.18(11) 2_556 . ?
P00A O00B Cu04 129.55(8) . . ?
P009 O00C Cu01 129.97(8) . . ?
P009 O00D Cu05 133.94(8) . . ?
C00S O00E C017 117.29(14) . . ?
C00O O00F C01B 116.90(15) . . ?
C00Q O00G C01G 117.28(15) . . ?
C00U C00H P009 120.67(14) . . ?
C00U C00H C010 119.57(17) . . ?
C010 C00H P009 119.66(14) . . ?
C00K C00I S006 119.66(13) . . ?
C00W C00I S006 120.18(13) . . ?
C00W C00I C00K 120.09(16) . . ?
C018 C00J P009 119.65(15) . . ?
C01F C00J P009 120.44(17) . . ?
C01F C00J C018 119.80(19) . . ?
C00I C00K H00K 120.2 . . ?
C011 C00K C00I 119.54(17) . . ?
C011 C00K H00K 120.2 . . ?
C00V C00L P00A 121.46(15) . . ?
C00V C00L C016 119.63(17) . . ?
C016 C00L P00A 118.76(14) . . ?
C00R C00M S007 120.02(14) . . ?
C013 C00M S007 119.96(14) . . ?
C013 C00M C00R 120.02(16) . . ?
C00P C00N H00N 119.7 . . ?
C00P C00N C00X 120.51(16) . . ?
C00X C00N H00N 119.7 . . ?
O00F C00O C00T 115.55(16) . . ?
O00F C00O C014 124.64(17) . . ?
C014 C00O C00T 119.80(17) . . ?
C00N C00P S008 120.20(13) . . ?
C00N C00P C00Z 119.70(16) . . ?
C00Z C00P S008 120.05(13) . . ?
O00G C00Q C00Y 124.31(17) . . ?
O00G C00Q C011 115.56(16) . . ?
C00Y C00Q C011 120.13(17) . . ?
C00M C00R H00R 120.1 . . ?
C00T C00R C00M 119.82(17) . . ?
C00T C00R H00R 120.1 . . ?
O00E C00S C00X 124.80(16) . . ?
O00E C00S C012 115.47(16) . . ?
C00X C00S C012 119.73(16) . . ?
C00O C00T H00T 119.9 . . ?
C00R C00T C00O 120.16(17) . . ?
C00R C00T H00T 119.9 . . ?
C00H C00U H00U 120.0 . . ?
C015 C00U C00H 120.00(18) . . ?
C015 C00U H00U 120.0 . . ?
C00L C00V H00V 120.1 . . ?
C01C C00V C00L 119.85(19) . . ?
C01C C00V H00V 120.1 . . ?
C00I C00W H00W 119.7 . . ?
C00I C00W C00Y 120.55(17) . . ?
C00Y C00W H00W 119.7 . . ?
C00N C00X C00S 119.71(17) . . ?
C00N C00X H00X 120.1 . . ?
C00S C00X H00X 120.1 . . ?
C00Q C00Y C00W 119.31(17) . . ?
C00Q C00Y H00Y 120.3 . . ?
C00W C00Y H00Y 120.3 . . ?
C00P C00Z H00Z 120.0 . . ?
C012 C00Z C00P 120.05(16) . . ?
C012 C00Z H00Z 120.0 . . ?
C00H C010 H010 119.9 . . ?
C019 C010 C00H 120.20(18) . . ?
C019 C010 H010 119.9 . . ?
C00K C011 C00Q 120.36(17) . . ?
C00K C011 H011 119.8 . . ?
C00Q C011 H011 119.8 . . ?
C00S C012 H012 119.9 . . ?
C00Z C012 C00S 120.27(16) . . ?
C00Z C012 H012 119.9 . . ?
C00M C013 H013 119.7 . . ?
C00M C013 C014 120.52(17) . . ?
C014 C013 H013 119.7 . . ?
C00O C014 C013 119.66(17) . . ?
C00O C014 H014 120.2 . . ?
C013 C014 H014 120.2 . . ?
C00U C015 H015 120.0 . . ?
C01E C015 C00U 120.10(19) . . ?
C01E C015 H015 120.0 . . ?
C00L C016 H016 119.9 . . ?
C01D C016 C00L 120.19(18) . . ?
C01D C016 H016 119.9 . . ?
O00E C017 H01A 109.5 . . ?
O00E C017 H01B 109.5 . . ?
O00E C017 H01C 109.5 . . ?
H01A C017 H01B 109.5 . . ?
H01A C017 H01C 109.5 . . ?
H01B C017 H01C 109.5 . . ?
C00J C018 H018 119.8 . . ?
C01H C018 C00J 120.5(2) . . ?
C01H C018 H018 119.8 . . ?
C010 C019 H019 120.1 . . ?
C010 C019 C01E 119.84(19) . . ?
C01E C019 H019 120.1 . . ?
C01C C01A H01D 119.7 . . ?
C01C C01A C01D 120.56(18) . . ?
C01D C01A H01D 119.7 . . ?
O00F C01B H01E 109.5 . . ?
O00F C01B H01F 109.5 . . ?
O00F C01B H01G 109.5 . . ?
H01E C01B H01F 109.5 . . ?
H01E C01B H01G 109.5 . . ?
H01F C01B H01G 109.5 . . ?
C00V C01C H01H 120.0 . . ?
C01A C01C C00V 120.00(19) . . ?
C01A C01C H01H 120.0 . . ?
C016 C01D H01I 120.1 . . ?
C01A C01D C016 119.8(2) . . ?
C01A C01D H01I 120.1 . . ?
C015 C01E C019 120.30(18) . . ?
C015 C01E H01J 119.9 . . ?
C019 C01E H01J 119.9 . . ?
C00J C01F H01K 120.5 . . ?
C00J C01F C01I 118.9(2) . . ?
C01I C01F H01K 120.5 . . ?
O00G C01G H01L 109.5 . . ?
O00G C01G H01M 109.5 . . ?
O00G C01G H01N 109.5 . . ?
H01L C01G H01M 109.5 . . ?
H01L C01G H01N 109.5 . . ?
H01M C01G H01N 109.5 . . ?
C018 C01H H01O 120.1 . . ?
C01J C01H C018 119.7(2) . . ?
C01J C01H H01O 120.1 . . ?
C01F C01I H01P 119.8 . . ?
C01J C01I C01F 120.4(2) . . ?
C01J C01I H01P 119.8 . . ?
C01H C01J C01I 120.7(2) . . ?
C01H C01J H01Q 119.7 . . ?
C01I C01J H01Q 119.7 . . ?

loop_
_geom_bond_atom_site_label_1
_geom_bond_atom_site_label_2
_geom_bond_distance
_geom_bond_site_symmetry_2
_geom_bond_publ_flag
Cu01 Cu02 2.6717(4) . ?
Cu01 Cu03 2.6373(3) . ?
Cu01 S006 2.2616(5) . ?
Cu01 S008 2.2619(5) . ?
Cu01 O00C 1.9515(12) . ?
Cu02 Cu02 2.9390(5) 2_556 ?
Cu02 Cu03 2.8637(4) . ?
Cu02 Cu04 2.7261(4) . ?
Cu02 Cu04 2.5841(3) 2_556 ?
Cu02 Cu05 2.6369(4) . ?
Cu02 S007 2.2015(5) . ?
Cu02 S008 2.2144(5) . ?
Cu03 Cu05 2.6778(3) 2_556 ?
Cu03 Cu05 2.6778(3) . ?
Cu03 S006 2.2053(4) . ?
Cu03 S006 2.2052(4) 2_556 ?
Cu04 S007 2.2507(5) . ?
Cu04 S008 2.2974(5) 2_556 ?
Cu04 O00B 1.9497(12) . ?
Cu05 S006 2.2704(5) 2_556 ?
Cu05 S007 2.2746(5) . ?
Cu05 O00D 1.9393(12) . ?
S006 C00I 1.7993(18) . ?
S007 C00M 1.7982(17) . ?
S008 C00P 1.7988(17) . ?
P009 O00C 1.5143(13) . ?
P009 O00D 1.5079(13) . ?
P009 C00H 1.8089(18) . ?
P009 C00J 1.8107(19) . ?
P00A O00B 1.5124(13) 2_556 ?
P00A O00B 1.5125(13) . ?
P00A C00L 1.8094(18) . ?
P00A C00L 1.8094(18) 2_556 ?
O00E C00S 1.368(2) . ?
O00E C017 1.428(2) . ?
O00F C00O 1.365(2) . ?
O00F C01B 1.430(2) . ?
O00G C00Q 1.370(2) . ?
O00G C01G 1.430(2) . ?
C00H C00U 1.391(3) . ?
C00H C010 1.396(3) . ?
C00I C00K 1.396(2) . ?
C00I C00W 1.381(2) . ?
C00J C018 1.395(3) . ?
C00J C01F 1.394(3) . ?
C00K H00K 0.9500 . ?
C00K C011 1.383(3) . ?
C00L C00V 1.397(3) . ?
C00L C016 1.397(3) . ?
C00M C00R 1.393(2) . ?
C00M C013 1.379(3) . ?
C00N H00N 0.9500 . ?
C00N C00P 1.385(2) . ?
C00N C00X 1.390(3) . ?
C00O C00T 1.397(3) . ?
C00O C014 1.389(3) . ?
C00P C00Z 1.396(2) . ?
C00Q C00Y 1.388(3) . ?
C00Q C011 1.394(3) . ?
C00R H00R 0.9500 . ?
C00R C00T 1.383(3) . ?
C00S C00X 1.392(3) . ?
C00S C012 1.396(3) . ?
C00T H00T 0.9500 . ?
C00U H00U 0.9500 . ?
C00U C015 1.390(3) . ?
C00V H00V 0.9500 . ?
C00V C01C 1.394(3) . ?
C00W H00W 0.9500 . ?
C00W C00Y 1.394(3) . ?
C00X H00X 0.9500 . ?
C00Y H00Y 0.9500 . ?
C00Z H00Z 0.9500 . ?
C00Z C012 1.380(3) . ?
C010 H010 0.9500 . ?
C010 C019 1.386(3) . ?
C011 H011 0.9500 . ?
C012 H012 0.9500 . ?
C013 H013 0.9500 . ?
C013 C014 1.390(3) . ?
C014 H014 0.9500 . ?
C015 H015 0.9500 . ?
C015 C01E 1.381(3) . ?
C016 H016 0.9500 . ?
C016 C01D 1.389(3) . ?
C017 H01A 0.9800 . ?
C017 H01B 0.9800 . ?
C017 H01C 0.9800 . ?
C018 H018 0.9500 . ?
C018 C01H 1.390(3) . ?
C019 H019 0.9500 . ?
C019 C01E 1.389(3) . ?
C01A H01D 0.9500 . ?
C01A C01C 1.384(3) . ?
C01A C01D 1.388(3) . ?
C01B H01E 0.9800 . ?
C01B H01F 0.9800 . ?
C01B H01G 0.9800 . ?
C01C H01H 0.9500 . ?
C01D H01I 0.9500 . ?
C01E H01J 0.9500 . ?
C01F H01K 0.9500 . ?
C01F C01I 1.404(3) . ?
C01G H01L 0.9800 . ?
C01G H01M 0.9800 . ?
C01G H01N 0.9800 . ?
C01H H01O 0.9500 . ?
C01H C01J 1.372(4) . ?
C01I H01P 0.9500 . ?
C01I C01J 1.382(4) . ?
C01J H01Q 0.9500 . ?

loop_
_geom_torsion_atom_site_label_1
_geom_torsion_atom_site_label_2
_geom_torsion_atom_site_label_3
_geom_torsion_atom_site_label_4
_geom_torsion
_geom_torsion_site_symmetry_1
_geom_torsion_site_symmetry_2
_geom_torsion_site_symmetry_3
_geom_torsion_site_symmetry_4
_geom_torsion_publ_flag
Cu01 S006 C00I C00K 174.24(12) . . . . ?
Cu01 S006 C00I C00W -8.86(16) . . . . ?
Cu01 S008 C00P C00N -160.16(13) . . . . ?
Cu01 S008 C00P C00Z 22.33(16) . . . . ?
Cu02 S007 C00M C00R 94.24(15) . . . . ?
Cu02 S007 C00M C013 -85.41(15) . . . . ?
Cu02 S008 C00P C00N -85.77(15) . . . . ?
Cu02 S008 C00P C00Z 96.73(14) . . . . ?
Cu03 S006 C00I C00K 101.23(14) . . . . ?
Cu03 S006 C00I C00W -81.87(14) . . . . ?
Cu04 S007 C00M C00R 17.83(17) . . . . ?
Cu04 S007 C00M C013 -161.82(14) . . . . ?
Cu04 S008 C00P C00N -15.19(17) 2_556 . . . ?
Cu04 S008 C00P C00Z 167.30(12) 2_556 . . . ?
Cu05 S006 C00I C00K 26.95(16) 2_556 . . . ?
Cu05 S006 C00I C00W -156.15(13) 2_556 . . . ?
Cu05 S007 C00M C00R 167.02(13) . . . . ?
Cu05 S007 C00M C013 -12.63(17) . . . . ?
S006 C00I C00K C011 175.60(14) . . . . ?
S006 C00I C00W C00Y -175.89(14) . . . . ?
S007 C00M C00R C00T -178.60(14) . . . . ?
S007 C00M C013 C014 178.86(15) . . . . ?
S008 C00P C00Z C012 176.59(14) . . . . ?
P009 C00H C00U C015 177.06(14) . . . . ?
P009 C00H C010 C019 -176.58(15) . . . . ?
P009 C00J C018 C01H 176.91(15) . . . . ?
P009 C00J C01F C01I -176.20(16) . . . . ?
P00A C00L C00V C01C 175.53(14) . . . . ?
P00A C00L C016 C01D -174.87(15) . . . . ?
O00B P00A O00B Cu04 12.53(6) 2_556 . . . ?
O00B P00A C00L C00V 151.66(14) . . . . ?
O00B P00A C00L C00V 21.77(17) 2_556 . . . ?
O00B P00A C00L C016 -162.70(14) 2_556 . . . ?
O00B P00A C00L C016 -32.81(16) . . . . ?
O00C P009 O00D Cu05 2.25(15) . . . . ?
O00C P009 C00H C00U 144.07(14) . . . . ?
O00C P009 C00H C010 -39.61(16) . . . . ?
O00C P009 C00J C018 20.25(16) . . . . ?
O00C P009 C00J C01F -163.63(14) . . . . ?
O00D P009 O00C Cu01 -2.61(13) . . . . ?
O00D P009 C00H C00U 13.96(17) . . . . ?
O00D P009 C00H C010 -169.72(14) . . . . ?
O00D P009 C00J C018 150.09(14) . . . . ?
O00D P009 C00J C01F -33.79(17) . . . . ?
O00E C00S C00X C00N 179.32(17) . . . . ?
O00E C00S C012 C00Z -179.10(16) . . . . ?
O00F C00O C00T C00R 177.95(17) . . . . ?
O00F C00O C014 C013 -177.61(18) . . . . ?
O00G C00Q C00Y C00W 178.79(17) . . . . ?
O00G C00Q C011 C00K -179.11(16) . . . . ?
C00H P009 O00C Cu01 -126.65(10) . . . . ?
C00H P009 O00D Cu05 126.71(11) . . . . ?
C00H P009 C00J C018 -94.79(15) . . . . ?
C00H P009 C00J C01F 81.33(16) . . . . ?
C00H C00U C015 C01E -0.6(3) . . . . ?
C00H C010 C019 C01E -0.4(3) . . . . ?
C00I C00K C011 C00Q 0.4(3) . . . . ?
C00I C00W C00Y C00Q 0.2(3) . . . . ?
C00J P009 O00C Cu01 121.84(10) . . . . ?
C00J P009 O00D Cu05 -120.98(11) . . . . ?
C00J P009 C00H C00U -102.22(16) . . . . ?
C00J P009 C00H C010 74.10(16) . . . . ?
C00J C018 C01H C01J -0.9(3) . . . . ?
C00J C01F C01I C01J -0.4(3) . . . . ?
C00K C00I C00W C00Y 1.0(3) . . . . ?
C00L P00A O00B Cu04 136.89(10) 2_556 . . . ?
C00L P00A O00B Cu04 -111.61(10) . . . . ?
C00L P00A C00L C00V -93.45(15) 2_556 . . . ?
C00L P00A C00L C016 82.09(14) 2_556 . . . ?
C00L C00V C01C C01A -1.0(3) . . . . ?
C00L C016 C01D C01A -0.6(3) . . . . ?
C00M C00R C00T C00O -0.1(3) . . . . ?
C00M C013 C014 C00O -0.5(3) . . . . ?
C00N C00P C00Z C012 -0.9(3) . . . . ?
C00P C00N C00X C00S 0.0(3) . . . . ?
C00P C00Z C012 C00S -0.3(3) . . . . ?
C00R C00M C013 C014 -0.8(3) . . . . ?
C00T C00O C014 C013 1.5(3) . . . . ?
C00U C00H C010 C019 -0.2(3) . . . . ?
C00U C015 C01E C019 -0.1(3) . . . . ?
C00V C00L C016 C01D 0.8(3) . . . . ?
C00W C00I C00K C011 -1.3(3) . . . . ?
C00X C00N C00P S008 -176.43(14) . . . . ?
C00X C00N C00P C00Z 1.1(3) . . . . ?
C00X C00S C012 C00Z 1.5(3) . . . . ?
C00Y C00Q C011 C00K 0.8(3) . . . . ?
C010 C00H C00U C015 0.7(3) . . . . ?
C010 C019 C01E C015 0.6(3) . . . . ?
C011 C00Q C00Y C00W -1.1(3) . . . . ?
C012 C00S C00X C00N -1.3(3) . . . . ?
C013 C00M C00R C00T 1.1(3) . . . . ?
C014 C00O C00T C00R -1.2(3) . . . . ?
C016 C00L C00V C01C 0.0(3) . . . . ?
C017 O00E C00S C00X 0.9(3) . . . . ?
C017 O00E C00S C012 -178.51(16) . . . . ?
C018 C00J C01F C01I -0.1(3) . . . . ?
C018 C01H C01J C01I 0.4(3) . . . . ?
C01B O00F C00O C00T -178.36(16) . . . . ?
C01B O00F C00O C014 0.7(3) . . . . ?
C01C C01A C01D C016 -0.4(3) . . . . ?
C01D C01A C01C C00V 1.1(3) . . . . ?
C01F C00J C018 C01H 0.8(3) . . . . ?
C01F C01I C01J C01H 0.3(4) . . . . ?
C01G O00G C00Q C00Y 0.9(3) . . . . ?
C01G O00G C00Q C011 -179.22(17) . . . . ?
